data_2220069
loop_
_publ_author_name
'Xu, Yun-Hua'
'Wang, Can'
'Qu, Fanqi'

_publ_section_title
;
 2-Chloro-4-iodoaniline
;
_journal_coeditor_code BH2201
_journal_issue 12
_journal_name_full 'Acta Crystallographica Section E'
_journal_page_first o2300
_journal_paper_doi 10.1107/S1600536808036076
_journal_volume 64
_journal_year 2008
_chemical_formula_iupac 'C6 H5 Cl I N'
_chemical_formula_moiety 'C6 H5 Cl I N'
_chemical_formula_sum 'C6 H5 Cl I N'
_chemical_formula_weight 253.46
_chemical_name_systematic
;
2-Chloro-4-iodoaniline
;
_space_group_IT_number 19
_symmetry_cell_setting orthorhombic
_symmetry_space_group_name_Hall 'P 2ac 2ab'
_symmetry_space_group_name_H-M 'P 21 21 21'
_atom_sites_solution_hydrogens geom
_atom_sites_solution_primary direct
_atom_sites_solution_secondary difmap
_audit_creation_method SHELXL97
_cell_angle_alpha 90.00
_cell_angle_beta 90.00
_cell_angle_gamma 90.00
_cell_formula_units_Z 4
_cell_length_a 5.6277(2)
_cell_length_b 8.7859(3)
_cell_length_c 14.9217(5)
_cell_measurement_reflns_used 1019
_cell_measurement_temperature 90.0(2)
_cell_measurement_theta_max 27.48
_cell_measurement_theta_min 1.00
_cell_volume 737.79(4)
_computing_cell_refinement 'SCALEPACK (Otwinowski & Minor, 1997)'
_computing_data_collection 'COLLECT (Nonius, 2002)'
_computing_data_reduction 'DENZO-SMN (Otwinowski & Minor, 1997)'
_computing_molecular_graphics 'SHELXTL (Sheldrick, 2008)'
_computing_publication_material
;
SHELXL97 (Sheldrick, 2008) and local procedures
;
_computing_structure_refinement 'SHELXL97 (Sheldrick, 2008)'
_computing_structure_solution 'SHELXS97 (Sheldrick, 2008)'
_diffrn_ambient_temperature 90.0(2)
_diffrn_detector_area_resol_mean 18
_diffrn_measured_fraction_theta_full 1.000
_diffrn_measured_fraction_theta_max 1.000
_diffrn_measurement_device_type 'Nonius KappaCCD diffractometer'
_diffrn_measurement_method '\w scans at fixed \c = 55\%'
_diffrn_radiation_monochromator graphite
_diffrn_radiation_source 'fine-focus sealed tube'
_diffrn_radiation_type MoK\a
_diffrn_radiation_wavelength 0.71073
_diffrn_reflns_av_R_equivalents 0.033
_diffrn_reflns_av_sigmaI/netI 0.036
_diffrn_reflns_limit_h_max 7
_diffrn_reflns_limit_h_min -7
_diffrn_reflns_limit_k_max 11
_diffrn_reflns_limit_k_min -11
_diffrn_reflns_limit_l_max 19
_diffrn_reflns_limit_l_min -19
_diffrn_reflns_number 5635
_diffrn_reflns_theta_full 27.46
_diffrn_reflns_theta_max 27.46
_diffrn_reflns_theta_min 2.69
_diffrn_standards_decay_% 0
_exptl_absorpt_coefficient_mu 4.608
_exptl_absorpt_correction_T_max 0.6296
_exptl_absorpt_correction_T_min 0.4236
_exptl_absorpt_correction_type multi-scan
_exptl_absorpt_process_details '(SCALEPACK; Otwinowski & Minor, 1997)'
_exptl_crystal_colour colourless
_exptl_crystal_density_diffrn 2.282
_exptl_crystal_density_method 'not measured'
_exptl_crystal_description 'rounded block'
_exptl_crystal_F_000 472
_exptl_crystal_size_max 0.22
_exptl_crystal_size_mid 0.15
_exptl_crystal_size_min 0.10
_refine_diff_density_max 1.180
_refine_diff_density_min -0.757
_refine_ls_abs_structure_details 'Flack (1983), 681 Friedel pairs'
_refine_ls_abs_structure_Flack -0.03(3)
_refine_ls_extinction_coef 0.0021(3)
_refine_ls_extinction_expression Fc^*^=kFc[1+0.001xFc^2^\l^3^/sin(2\q)]^-1/4^
_refine_ls_extinction_method SHELXL97
_refine_ls_goodness_of_fit_ref 1.138
_refine_ls_hydrogen_treatment mixed
_refine_ls_matrix_type full
_refine_ls_number_parameters 89
_refine_ls_number_reflns 1696
_refine_ls_number_restraints 1
_refine_ls_restrained_S_all 1.138
_refine_ls_R_factor_all 0.0277
_refine_ls_R_factor_gt 0.0242
_refine_ls_shift/su_max 0.001
_refine_ls_shift/su_mean 0.000
_refine_ls_structure_factor_coef Fsqd
_refine_ls_weighting_details 'calc w=1/[\s^2^(Fo^2^)+(0.0000P)^2^+0.4678P] where P=(Fo^2^+2Fc^2^)/3'
_refine_ls_weighting_scheme calc
_refine_ls_wR_factor_gt 0.0451
_refine_ls_wR_factor_ref 0.0463
_reflns_number_gt 1587
_reflns_number_total 1696
_reflns_threshold_expression >2\s(I)
_cod_data_source_file bh2201.cif
_cod_data_source_block I
_cod_database_code 2220069
_cod_database_fobs_code 2220069

loop_
_symmetry_equiv_pos_as_xyz
'x, y, z'
'-x+1/2, -y, z+1/2'
'x+1/2, -y+1/2, -z'
'-x, y+1/2, -z+1/2'

loop_
_atom_site_type_symbol
_atom_site_label
_atom_site_fract_x
_atom_site_fract_y
_atom_site_fract_z
_atom_site_U_iso_or_equiv
_atom_site_adp_type
_atom_site_calc_flag
_atom_site_refinement_flags
_atom_site_occupancy
I I1 0.48590(4) 0.17882(2) 0.730162(15) 0.01928(9) Uani d . 1
Cl Cl1 0.46148(17) 0.51349(10) 0.40305(6) 0.0194(2) Uani d . 1
N N1 0.9067(6) 0.6647(5) 0.4646(2) 0.0188(8) Uani d D 1
H H1N 1.048(5) 0.679(5) 0.474(3) 0.028 Uiso d D 1
H H2N 0.882(7) 0.656(5) 0.411(2) 0.028 Uiso d D 1
C C1 0.6370(6) 0.3328(4) 0.6386(2) 0.0133(7) Uani d . 1
C C2 0.5194(7) 0.3639(3) 0.5594(2) 0.0138(7) Uani d . 1
H H2 0.3764 0.3121 0.5448 0.017 Uiso calc R 1
C C3 0.6128(6) 0.4711(4) 0.5018(2) 0.0145(8) Uani d . 1
C C4 0.8253(6) 0.5480(4) 0.5199(3) 0.0152(8) Uani d . 1
C C5 0.9422(6) 0.5117(4) 0.5999(2) 0.0166(8) Uani d . 1
H H5 1.0875 0.5611 0.6142 0.020 Uiso calc R 1
C C6 0.8494(7) 0.4049(4) 0.6588(3) 0.0163(8) Uani d . 1
H H6 0.9312 0.3812 0.7127 0.020 Uiso calc R 1

loop_
_atom_site_aniso_label
_atom_site_aniso_U_11
_atom_site_aniso_U_22
_atom_site_aniso_U_33
_atom_site_aniso_U_12
_atom_site_aniso_U_13
_atom_site_aniso_U_23
I1 0.02354(13) 0.01764(13) 0.01666(14) -0.00271(12) 0.00379(13) 0.00106(9)
Cl1 0.0189(5) 0.0231(4) 0.0163(4) 0.0003(4) -0.0036(4) -0.0007(3)
N1 0.0163(16) 0.0192(18) 0.0208(18) -0.0046(15) 0.0035(15) 0.0025(15)
C1 0.0136(16) 0.0101(17) 0.0161(19) 0.0001(15) 0.0027(15) -0.0029(16)
C2 0.0142(18) 0.0107(15) 0.0165(17) 0.0005(16) 0.003(2) -0.0046(13)
C3 0.0134(18) 0.0133(17) 0.0169(19) 0.0020(16) -0.0006(16) -0.0017(16)
C4 0.0121(18) 0.0129(18) 0.020(2) 0.0043(15) 0.0034(16) -0.0031(17)
C5 0.0096(18) 0.0154(17) 0.025(2) 0.0007(14) 0.0002(16) -0.0053(15)
C6 0.0172(19) 0.0182(19) 0.0133(18) 0.0019(16) -0.0003(16) -0.0034(16)

loop_
_atom_type_symbol
_atom_type_description
_atom_type_scat_dispersion_real
_atom_type_scat_dispersion_imag
_atom_type_scat_source
C C .0033 .0016 'International Tables Vol C Tables 4.2.6.8 and 6.1.1.4'
H H .0000 .0000 'International Tables Vol C Tables 4.2.6.8 and 6.1.1.4'
N N .0061 .0033 'International Tables Vol C Tables 4.2.6.8 and 6.1.1.4'
Cl Cl .1484 .1585 'International Tables Vol C Tables 4.2.6.8 and 6.1.1.4'
I I -.4742 1.8119 'International Tables Vol C Tables 4.2.6.8 and 6.1.1.4'

loop_
_geom_angle_atom_site_label_1
_geom_angle_atom_site_label_2
_geom_angle_atom_site_label_3
_geom_angle
C4 N1 H1N 110(3)
C4 N1 H2N 117(3)
H1N N1 H2N 110(5)
C2 C1 C6 120.6(3)
C2 C1 I1 119.3(3)
C6 C1 I1 120.1(3)
C3 C2 C1 119.0(3)
C3 C2 H2 120.5
C1 C2 H2 120.5
C2 C3 C4 122.3(3)
C2 C3 Cl1 119.1(3)
C4 C3 Cl1 118.6(3)
N1 C4 C5 121.2(3)
N1 C4 C3 121.4(3)
C5 C4 C3 117.2(3)
C6 C5 C4 121.1(3)
C6 C5 H5 119.4
C4 C5 H5 119.4
C1 C6 C5 119.7(3)
C1 C6 H6 120.1
C5 C6 H6 120.1

loop_
_geom_bond_atom_site_label_1
_geom_bond_atom_site_label_2
_geom_bond_distance
I1 C1 2.103(4)
Cl1 C3 1.742(4)
N1 C4 1.394(5)
N1 H1N 0.82(3)
N1 H2N 0.81(3)
C1 C2 1.382(5)
C1 C6 1.386(5)
C2 C3 1.379(5)
C2 H2 0.9500
C3 C4 1.400(5)
C4 C5 1.400(5)
C5 C6 1.387(5)
C5 H5 0.9500
C6 H6 0.9500

loop_
_geom_hbond_atom_site_label_D
_geom_hbond_atom_site_label_H
_geom_hbond_atom_site_label_A
_geom_hbond_site_symmetry_A
_geom_hbond_distance_DH
_geom_hbond_distance_HA
_geom_hbond_distance_DA
_geom_hbond_angle_DHA
_geom_hbond_publ_flag
N1 H1N N1 3_566 0.82(3) 2.61(3) 3.359(4) 153(4) yes
N1 H1N Cl1 1_655 0.82(3) 2.94(4) 3.515(4) 129(4) yes
N1 H2N I1 2_664 0.81(3) 3.16(3) 3.807(4) 139(4) yes

loop_
_geom_torsion_atom_site_label_1
_geom_torsion_atom_site_label_2
_geom_torsion_atom_site_label_3
_geom_torsion_atom_site_label_4
_geom_torsion
C6 C1 C2 C3 -1.9(5)
I1 C1 C2 C3 176.5(2)
C1 C2 C3 C4 1.2(5)
C1 C2 C3 Cl1 -178.6(3)
C2 C3 C4 N1 -174.7(3)
Cl1 C3 C4 N1 5.1(5)
C2 C3 C4 C5 0.0(5)
Cl1 C3 C4 C5 179.8(3)
N1 C4 C5 C6 174.2(3)
C3 C4 C5 C6 -0.5(5)
C2 C1 C6 C5 1.5(5)
I1 C1 C6 C5 -176.9(2)
C4 C5 C6 C1 -0.3(5)

loop_
_cod_related_entry_id
_cod_related_entry_database
_cod_related_entry_code
1 ChemSpider 249202
